data_7717352
loop_
_publ_author_name
'Payong, Jae Elise L.'
'L&#xe9;onard, Nadia G'
'Anderson-Sanchez, Lauren M'
'Ziller, Joseph W.'
'Yang, Jenny Y.'

_publ_section_title
;
 Synthesis and anion binding properties of (thio)urea functionalized
 Ni(II)-salen complexes.
;
_journal_name_full 'Dalton transactions (Cambridge, England : 2003)'
_journal_paper_doi 10.1039/d4dt02683g
_journal_year 2024
_chemical_formula_sum 'C40 H50 N6 Ni O8'
_chemical_formula_weight 801.57
_space_group_crystal_system monoclinic
_space_group_IT_number 14
_space_group_name_Hall '-P 2yn'
_space_group_name_H-M_alt 'P 1 21/n 1'
_atom_sites_solution_hydrogens mixed
_atom_sites_solution_primary direct
_atom_sites_solution_secondary difmap
_audit_creation_method SHELXL-2014/7
_audit_update_record
;
2024-08-24 deposited with the CCDC.	2024-10-25 downloaded from the CCDC.
;
_cell_angle_alpha 90
_cell_angle_beta 113.9687(17)
_cell_angle_gamma 90
_cell_formula_units_Z 4
_cell_length_a 23.663(3)
_cell_length_b 7.1548(8)
_cell_length_c 25.033(3)
_cell_measurement_reflns_used 9986
_cell_measurement_temperature 133(2)
_cell_measurement_theta_max 29.33
_cell_measurement_theta_min 2.45
_cell_volume 3872.7(8)
_computing_cell_refinement 'Bruker SAINT 8.34a, 2013'
_computing_data_collection 'Bruker APEX2 2014.11-0, 2014'
_computing_data_reduction 'Bruker SAINT 8.34a, 2013'
_computing_molecular_graphics 'Bruker SHELXTL'
_computing_publication_material 'Bruker SHELXTL'
_computing_structure_refinement 'SHELXL-2014/7 (Sheldrick, 2014)'
_computing_structure_solution 'Bruker SHELXTL 2014/4'
_diffrn_ambient_temperature 133(2)
_diffrn_measured_fraction_theta_full 0.999
_diffrn_measured_fraction_theta_max 0.999
_diffrn_measurement_device_type 'Bruker SMART APEX II CCD'
_diffrn_measurement_method '\f and \w scans'
_diffrn_radiation_type MoK\a
_diffrn_radiation_wavelength 0.71073
_diffrn_reflns_av_R_equivalents 0.0687
_diffrn_reflns_av_unetI/netI 0.0545
_diffrn_reflns_Laue_measured_fraction_full 0.999
_diffrn_reflns_Laue_measured_fraction_max 0.999
_diffrn_reflns_limit_h_max 31
_diffrn_reflns_limit_h_min -30
_diffrn_reflns_limit_k_max 9
_diffrn_reflns_limit_k_min -9
_diffrn_reflns_limit_l_max 33
_diffrn_reflns_limit_l_min -33
_diffrn_reflns_number 45957
_diffrn_reflns_point_group_measured_fraction_full 0.999
_diffrn_reflns_point_group_measured_fraction_max 0.999
_diffrn_reflns_theta_full 25.242
_diffrn_reflns_theta_max 28.282
_diffrn_reflns_theta_min 1.536
_diffrn_source 'fine-focus sealed tube'
_exptl_absorpt_coefficient_mu 0.562
_exptl_absorpt_correction_T_max 0.8017
_exptl_absorpt_correction_T_min 0.6246
_exptl_absorpt_correction_type multi-scan
_exptl_absorpt_process_details 'Bruker SADABS 2014/5'
_exptl_crystal_colour yellow
_exptl_crystal_density_diffrn 1.375
_exptl_crystal_density_meas ?
_exptl_crystal_density_method not_measured
_exptl_crystal_description needle
_exptl_crystal_F_000 1696
_exptl_crystal_recrystallization_method 'Re-crystallisation from solvent: THF'
_exptl_crystal_size_max 0.286
_exptl_crystal_size_mid 0.121
_exptl_crystal_size_min 0.119
_refine_diff_density_max 0.716
_refine_diff_density_min -0.653
_refine_diff_density_rms 0.078
_refine_ls_extinction_method none
_refine_ls_goodness_of_fit_ref 1.054
_refine_ls_hydrogen_treatment mixed
_refine_ls_matrix_type full
_refine_ls_number_parameters 526
_refine_ls_number_reflns 9623
_refine_ls_number_restraints 6
_refine_ls_restrained_S_all 1.054
_refine_ls_R_factor_all 0.0727
_refine_ls_R_factor_gt 0.0488
_refine_ls_shift/su_max 0.002
_refine_ls_shift/su_mean 0.000
_refine_ls_structure_factor_coef Fsqd
_refine_ls_weighting_details 'w=1/[\s^2^(Fo^2^)+(0.0471P)^2^+2.9990P] where P=(Fo^2^+2Fc^2^)/3'
_refine_ls_weighting_scheme calc
_refine_ls_wR_factor_gt 0.1051
_refine_ls_wR_factor_ref 0.1154
_reflns_Friedel_coverage 0.000
_reflns_number_gt 7289
_reflns_number_total 9623
_reflns_threshold_expression 'I > 2\s(I)'
_cod_data_source_file d4dt02683g2.cif
_cod_data_source_block jyy285
_cod_depositor_comments
;
The following automatic conversions were performed:

data item '_exptl_crystal_density_meas' value 'not_measured' was
changed to '?' -- the value is perceived as not measured.

Automatic conversion script
Id: cif_fix_values 8170 2020-07-09 18:12:32Z antanas 
;
_cod_original_sg_symbol_H-M 'P 21/n'
_cod_database_code 7717352
_shelx_shelxl_version_number 2014/7
_shelx_space_group_comment
; 
The symmetry employed for this shelxl refinement is uniquely defined 
by the following loop, which should always be used as a source of 
symmetry information in preference to the above space-group names. 
They are only intended as comments. 
;
_shelx_estimated_absorpt_t_min 0.856
_shelx_estimated_absorpt_t_max 0.936
_exptl_absorpt_special_details
; 
Reflections not merged 
52637 Corrected reflections written to file jyy285s.hkl 
Estimated minimum and maximum transmission:  0.6246  0.8017 
The ratio (0.7791) of these values is more reliable than their absolute values 
Additional spherical absorption correction applied with mu*r =  0.1500 
Lambda/2 correction factor = 0.00150 
;

loop_
_space_group_symop_operation_xyz
'x, y, z'
'-x+1/2, y+1/2, -z+1/2'
'-x, -y, -z'
'x-1/2, -y-1/2, z-1/2'

loop_
_atom_site_label
_atom_site_type_symbol
_atom_site_fract_x
_atom_site_fract_y
_atom_site_fract_z
_atom_site_U_iso_or_equiv
_atom_site_adp_type
_atom_site_occupancy
_atom_site_site_symmetry_order
_atom_site_calc_flag
_atom_site_refinement_flags_posn
_atom_site_refinement_flags_adp
_atom_site_refinement_flags_occupancy
_atom_site_disorder_assembly
_atom_site_disorder_group
Ni1 Ni 0.72171(2) 0.78030(4) 0.26985(2) 0.01047(8) Uani 1 1 d . . . . .
O1 O 0.69393(7) 0.7448(2) 0.32776(6) 0.0144(3) Uani 1 1 d . . . . .
O2 O 0.63942(7) 0.8126(2) 0.22288(6) 0.0142(3) Uani 1 1 d . . . . .
O3 O 0.59933(8) 0.5531(2) 0.45608(7) 0.0207(4) Uani 1 1 d . . . . .
O4 O 0.41892(7) 0.8868(3) 0.12255(7) 0.0239(4) Uani 1 1 d . . . . .
N1 N 0.80461(8) 0.7822(2) 0.32107(8) 0.0127(3) Uani 1 1 d . . . . .
N2 N 0.74591(8) 0.7811(2) 0.20798(8) 0.0127(3) Uani 1 1 d . . . . .
N3 N 0.63290(9) 0.5914(3) 0.38322(8) 0.0160(4) Uani 1 1 d . . . . .
H3 H 0.6226(12) 0.596(4) 0.3479(12) 0.021(7) Uiso 1 1 d . . . . .
N4 N 0.53384(9) 0.4976(3) 0.36047(8) 0.0172(4) Uani 1 1 d . . . . .
H4 H 0.5347(12) 0.465(4) 0.3287(11) 0.019(7) Uiso 1 1 d . . . . .
N5 N 0.52240(9) 0.8817(3) 0.18056(9) 0.0218(5) Uani 1 1 d . . . . .
H5 H 0.5466(13) 0.884(4) 0.2130(12) 0.023(7) Uiso 1 1 d . . . . .
N6 N 0.45354(9) 0.8999(3) 0.22245(9) 0.0215(4) Uani 1 1 d . . . . .
H6 H 0.4851(13) 0.896(4) 0.2529(12) 0.022(7) Uiso 1 1 d . . . . .
C1 C 0.72799(10) 0.7028(3) 0.38326(9) 0.0130(4) Uani 1 1 d . . . . .
C2 C 0.69546(10) 0.6322(3) 0.41611(9) 0.0137(4) Uani 1 1 d . . . . .
C3 C 0.72619(11) 0.5999(3) 0.47551(9) 0.0170(5) Uani 1 1 d . . . . .
H3A H 0.7040 0.5575 0.4974 0.020 Uiso 1 1 calc R U . . .
C4 C 0.78963(11) 0.6298(3) 0.50304(9) 0.0192(5) Uani 1 1 d . . . . .
H4A H 0.8104 0.6107 0.5440 0.023 Uiso 1 1 calc R U . . .
C5 C 0.82246(11) 0.6862(3) 0.47178(9) 0.0177(5) Uani 1 1 d . . . . .
H5A H 0.8660 0.7004 0.4912 0.021 Uiso 1 1 calc R U . . .
C6 C 0.79265(10) 0.7239(3) 0.41091(9) 0.0139(4) Uani 1 1 d . . . . .
C7 C 0.82919(10) 0.7745(3) 0.37806(9) 0.0136(4) Uani 1 1 d . . . . .
C8 C 0.89729(10) 0.8138(3) 0.41124(10) 0.0192(5) Uani 1 1 d . . . . .
H8A H 0.9103 0.9095 0.3906 0.029 Uiso 1 1 calc R U . . .
H8B H 0.9209 0.6989 0.4141 0.029 Uiso 1 1 calc R U . . .
H8C H 0.9049 0.8585 0.4506 0.029 Uiso 1 1 calc R U . . .
C9 C 0.84459(10) 0.8270(3) 0.29040(10) 0.0163(4) Uani 1 1 d . . . . .
H9A H 0.8852 0.7650 0.3102 0.020 Uiso 1 1 calc R U . . .
H9B H 0.8515 0.9636 0.2911 0.020 Uiso 1 1 calc R U . . .
C10 C 0.81362(10) 0.7601(3) 0.22827(10) 0.0154(4) Uani 1 1 d . . . . .
H10A H 0.8284 0.8342 0.2030 0.019 Uiso 1 1 calc R U . . .
H10B H 0.8241 0.6273 0.2259 0.019 Uiso 1 1 calc R U . . .
C11 C 0.71119(11) 0.7659(3) 0.15219(9) 0.0140(4) Uani 1 1 d . . . . .
C12 C 0.73943(11) 0.7170(3) 0.10956(10) 0.0189(5) Uani 1 1 d . . . . .
H12A H 0.7816 0.6707 0.1311 0.028 Uiso 1 1 calc R U . . .
H12B H 0.7404 0.8285 0.0873 0.028 Uiso 1 1 calc R U . . .
H12C H 0.7145 0.6199 0.0827 0.028 Uiso 1 1 calc R U . . .
C13 C 0.64456(10) 0.7932(3) 0.12865(9) 0.0130(4) Uani 1 1 d . . . . .
C14 C 0.60936(11) 0.7960(3) 0.06718(9) 0.0170(4) Uani 1 1 d . . . . .
H14 H 0.6297 0.7787 0.0418 0.020 Uiso 1 1 calc R U . . .
C15 C 0.54702(11) 0.8229(3) 0.04400(9) 0.0192(5) Uani 1 1 d . . . . .
H15 H 0.5246 0.8220 0.0028 0.023 Uiso 1 1 calc R U . . .
C16 C 0.51556(11) 0.8517(3) 0.07997(9) 0.0191(5) Uani 1 1 d . . . . .
H16 H 0.4721 0.8709 0.0633 0.023 Uiso 1 1 calc R U . . .
C17 C 0.54798(10) 0.8522(3) 0.13989(9) 0.0161(4) Uani 1 1 d . . . . .
C18 C 0.61313(10) 0.8195(3) 0.16544(9) 0.0132(4) Uani 1 1 d . . . . .
C19 C 0.58928(10) 0.5469(3) 0.40433(9) 0.0141(4) Uani 1 1 d . . . . .
C20 C 0.48233(10) 0.4278(3) 0.36865(9) 0.0149(4) Uani 1 1 d . . . . .
C21 C 0.44214(11) 0.3122(3) 0.32500(10) 0.0189(5) Uani 1 1 d . . . . .
H21 H 0.4512 0.2806 0.2925 0.023 Uiso 1 1 calc R U . . .
C22 C 0.38921(11) 0.2429(3) 0.32842(11) 0.0223(5) Uani 1 1 d . . . . .
H22 H 0.3618 0.1659 0.2980 0.027 Uiso 1 1 calc R U . . .
C23 C 0.37604(11) 0.2856(4) 0.37603(10) 0.0227(5) Uani 1 1 d . . . . .
H23 H 0.3402 0.2357 0.3790 0.027 Uiso 1 1 calc R U . . .
C24 C 0.41560(12) 0.4016(4) 0.41933(10) 0.0227(5) Uani 1 1 d . . . . .
H24 H 0.4067 0.4314 0.4521 0.027 Uiso 1 1 calc R U . . .
C25 C 0.46811(11) 0.4752(3) 0.41560(10) 0.0186(5) Uani 1 1 d . . . . .
H25 H 0.4942 0.5577 0.4450 0.022 Uiso 1 1 calc R U . . .
C26 C 0.46131(11) 0.8889(3) 0.17084(9) 0.0182(5) Uani 1 1 d . . . . .
C27 C 0.39762(11) 0.8762(3) 0.22884(10) 0.0199(5) Uani 1 1 d . . . . .
C28 C 0.40014(13) 0.7962(3) 0.28011(12) 0.0271(5) Uani 1 1 d . . . . .
H28 H 0.4390 0.7592 0.3093 0.032 Uiso 1 1 calc R U . . .
C29 C 0.34702(15) 0.7694(4) 0.28939(15) 0.0380(7) Uani 1 1 d . . . . .
H29 H 0.3494 0.7127 0.3245 0.046 Uiso 1 1 calc R U . . .
C30 C 0.29071(14) 0.8247(4) 0.24766(16) 0.0417(8) Uani 1 1 d . . . . .
H30 H 0.2540 0.8066 0.2538 0.050 Uiso 1 1 calc R U . . .
C31 C 0.28792(13) 0.9066(4) 0.19691(13) 0.0353(7) Uani 1 1 d . . . . .
H31 H 0.2490 0.9459 0.1684 0.042 Uiso 1 1 calc R U . . .
C32 C 0.34060(11) 0.9331(4) 0.18640(11) 0.0240(5) Uani 1 1 d . . . . .
H32 H 0.3379 0.9889 0.1510 0.029 Uiso 1 1 calc R U . . .
O5 O 0.59454(10) 1.0489(3) 0.41842(8) 0.0406(5) Uani 1 1 d . . . . .
C33 C 0.65460(13) 1.0901(4) 0.46197(11) 0.0300(6) Uani 1 1 d . . . . .
H33A H 0.6665 1.2200 0.4576 0.036 Uiso 1 1 calc R U . . .
H33B H 0.6857 1.0040 0.4586 0.036 Uiso 1 1 calc R U . . .
C34 C 0.65074(16) 1.0655(6) 0.52000(13) 0.0530(9) Uani 1 1 d . . . . .
H34A H 0.6766 1.1588 0.5488 0.064 Uiso 1 1 calc R U . . .
H34B H 0.6639 0.9384 0.5358 0.064 Uiso 1 1 calc R U . . .
C35 C 0.58256(14) 1.0963(4) 0.50532(11) 0.0355(7) Uani 1 1 d . . . . .
H35A H 0.5697 1.0321 0.5336 0.043 Uiso 1 1 calc R U . . .
H35B H 0.5726 1.2310 0.5043 0.043 Uiso 1 1 calc R U . . .
C36 C 0.55291(13) 1.0103(4) 0.44587(12) 0.0309(6) Uani 1 1 d . . . . .
H36A H 0.5477 0.8739 0.4488 0.037 Uiso 1 1 calc R U . . .
H36B H 0.5119 1.0668 0.4233 0.037 Uiso 1 1 calc R U . . .
O6 O 0.44839(13) 0.4010(5) 0.16119(10) 0.0765(9) Uani 1 1 d . . . . .
C37 C 0.43716(18) 0.3837(5) 0.10163(14) 0.0524(9) Uani 1 1 d . . . . .
H37A H 0.4588 0.2728 0.0954 0.063 Uiso 1 1 calc R U . . .
H37B H 0.4520 0.4961 0.0882 0.063 Uiso 1 1 calc R U . . .
C38 C 0.36866(16) 0.3633(5) 0.06889(12) 0.0454(8) Uani 1 1 d . . . . .
H38A H 0.3568 0.2301 0.0612 0.054 Uiso 1 1 calc R U . . .
H38B H 0.3538 0.4314 0.0312 0.054 Uiso 1 1 calc R U . . .
C39 C 0.34296(15) 0.4482(5) 0.10943(13) 0.0432(8) Uani 1 1 d . . . . .
H39A H 0.3363 0.5842 0.1027 0.052 Uiso 1 1 calc R U . . .
H39B H 0.3035 0.3882 0.1046 0.052 Uiso 1 1 calc R U . . .
C40 C 0.39264(16) 0.4086(4) 0.16861(12) 0.0391(7) Uani 1 1 d . . . . .
H40A H 0.3943 0.5089 0.1965 0.047 Uiso 1 1 calc R U . . .
H40B H 0.3848 0.2881 0.1838 0.047 Uiso 1 1 calc R U . . .
O7 O 0.58528(8) 0.9751(2) 0.30908(7) 0.0219(4) Uani 1 1 d D . . . .
H7A H 0.5864(9) 0.991(4) 0.3432(3) 0.033 Uiso 1 1 d D U . . .
H7B H 0.6186(6) 0.916(3) 0.3156(7) 0.033 Uiso 1 1 d D U . . .
O8 O 0.55244(9) 0.3545(3) 0.26169(7) 0.0287(4) Uani 1 1 d D . . . .
H8D H 0.5225(9) 0.347(3) 0.2283(6) 0.043 Uiso 1 1 d D U . . .
H8E H 0.5617(12) 0.2407(9) 0.2708(10) 0.043 Uiso 1 1 d D U . . .

loop_
_atom_site_aniso_label
_atom_site_aniso_U_11
_atom_site_aniso_U_22
_atom_site_aniso_U_33
_atom_site_aniso_U_23
_atom_site_aniso_U_13
_atom_site_aniso_U_12
Ni1 0.00760(14) 0.01294(13) 0.00973(13) 0.00011(10) 0.00234(10) 0.00005(11)
O1 0.0102(7) 0.0210(8) 0.0100(7) 0.0015(6) 0.0018(6) 0.0006(6)
O2 0.0108(8) 0.0212(8) 0.0084(7) -0.0002(6) 0.0018(6) 0.0000(6)
O3 0.0207(9) 0.0292(9) 0.0134(8) -0.0009(7) 0.0082(7) -0.0011(7)
O4 0.0120(9) 0.0374(10) 0.0171(8) -0.0008(7) 0.0004(7) -0.0005(7)
N1 0.0096(9) 0.0118(8) 0.0160(8) 0.0008(7) 0.0046(7) 0.0012(7)
N2 0.0113(9) 0.0100(8) 0.0167(9) 0.0010(7) 0.0054(7) 0.0012(7)
N3 0.0120(10) 0.0259(10) 0.0095(9) 0.0025(8) 0.0038(7) 0.0006(8)
N4 0.0152(10) 0.0266(11) 0.0122(9) -0.0007(8) 0.0082(8) -0.0021(8)
N5 0.0098(10) 0.0429(13) 0.0092(9) 0.0001(9) 0.0002(8) 0.0022(9)
N6 0.0094(10) 0.0383(12) 0.0146(10) -0.0002(9) 0.0025(8) 0.0019(9)
C1 0.0120(10) 0.0130(10) 0.0118(9) -0.0017(8) 0.0027(8) 0.0004(8)
C2 0.0126(11) 0.0148(10) 0.0129(10) -0.0013(8) 0.0043(8) 0.0017(8)
C3 0.0205(12) 0.0180(11) 0.0133(10) 0.0004(8) 0.0079(9) 0.0015(9)
C4 0.0206(13) 0.0204(12) 0.0111(10) 0.0008(9) 0.0007(9) 0.0023(9)
C5 0.0122(11) 0.0179(12) 0.0168(11) -0.0029(8) -0.0004(9) 0.0015(8)
C6 0.0126(10) 0.0132(9) 0.0124(9) -0.0005(8) 0.0014(8) 0.0019(8)
C7 0.0100(10) 0.0101(9) 0.0176(10) -0.0008(8) 0.0025(8) 0.0024(8)
C8 0.0129(11) 0.0195(12) 0.0201(11) -0.0001(9) 0.0014(9) 0.0000(9)
C9 0.0095(11) 0.0178(11) 0.0213(11) 0.0020(9) 0.0058(9) 0.0002(8)
C10 0.0116(10) 0.0148(11) 0.0227(11) 0.0021(8) 0.0098(9) 0.0015(8)
C11 0.0211(12) 0.0072(9) 0.0162(10) 0.0002(8) 0.0102(9) -0.0010(8)
C12 0.0214(12) 0.0209(11) 0.0181(11) -0.0020(9) 0.0118(9) 0.0012(10)
C13 0.0154(11) 0.0119(9) 0.0104(9) 0.0006(8) 0.0038(8) -0.0024(8)
C14 0.0229(12) 0.0163(10) 0.0117(10) 0.0003(8) 0.0070(9) -0.0018(9)
C15 0.0206(12) 0.0228(12) 0.0100(10) 0.0012(8) 0.0019(9) -0.0029(9)
C16 0.0147(12) 0.0242(12) 0.0137(10) 0.0023(9) 0.0009(9) -0.0029(9)
C17 0.0142(11) 0.0185(10) 0.0142(10) 0.0005(8) 0.0044(9) -0.0016(9)
C18 0.0148(11) 0.0112(10) 0.0105(9) 0.0001(7) 0.0020(8) -0.0028(8)
C19 0.0163(11) 0.0136(10) 0.0129(10) 0.0021(8) 0.0063(9) 0.0042(8)
C20 0.0143(11) 0.0163(11) 0.0151(10) 0.0032(8) 0.0070(9) 0.0024(8)
C21 0.0187(12) 0.0228(12) 0.0157(10) -0.0007(9) 0.0076(9) 0.0032(9)
C22 0.0186(12) 0.0215(12) 0.0238(12) -0.0019(9) 0.0056(10) -0.0010(9)
C23 0.0177(12) 0.0254(12) 0.0272(12) 0.0080(10) 0.0114(10) 0.0015(10)
C24 0.0228(13) 0.0313(13) 0.0178(11) 0.0027(10) 0.0120(10) 0.0024(10)
C25 0.0181(12) 0.0213(12) 0.0173(11) -0.0006(9) 0.0081(9) 0.0019(9)
C26 0.0142(12) 0.0220(12) 0.0153(11) 0.0007(9) 0.0028(9) 0.0008(9)
C27 0.0161(12) 0.0182(11) 0.0268(12) -0.0035(9) 0.0101(10) -0.0005(9)
C28 0.0257(14) 0.0222(12) 0.0374(14) 0.0066(11) 0.0171(12) 0.0065(11)
C29 0.0447(18) 0.0252(14) 0.061(2) 0.0067(13) 0.0387(16) -0.0002(13)
C30 0.0254(16) 0.0383(17) 0.073(2) -0.0067(15) 0.0320(16) -0.0098(13)
C31 0.0162(14) 0.0388(16) 0.0497(18) -0.0137(13) 0.0122(13) -0.0043(12)
C32 0.0134(12) 0.0294(13) 0.0270(13) -0.0064(10) 0.0058(10) -0.0012(10)
O5 0.0407(13) 0.0607(14) 0.0269(10) -0.0071(10) 0.0206(9) -0.0050(11)
C33 0.0347(16) 0.0268(13) 0.0343(15) 0.0015(11) 0.0199(13) 0.0040(12)
C34 0.043(2) 0.090(3) 0.0275(16) 0.0120(17) 0.0161(14) 0.0048(19)
C35 0.0402(18) 0.0465(17) 0.0266(14) 0.0057(12) 0.0206(13) 0.0062(14)
C36 0.0359(16) 0.0217(13) 0.0429(16) 0.0012(11) 0.0239(13) 0.0035(11)
O6 0.0557(18) 0.128(3) 0.0305(13) -0.0013(15) 0.0013(12) 0.0332(18)
C37 0.069(3) 0.050(2) 0.0459(19) -0.0014(16) 0.0315(19) 0.0021(18)
C38 0.067(2) 0.0369(17) 0.0224(14) -0.0007(12) 0.0077(14) -0.0030(16)
C39 0.0403(19) 0.0486(19) 0.0341(16) 0.0062(14) 0.0083(14) 0.0017(15)
C40 0.063(2) 0.0288(15) 0.0253(14) -0.0014(12) 0.0177(14) -0.0061(14)
O7 0.0167(9) 0.0331(10) 0.0143(8) 0.0013(7) 0.0047(7) 0.0044(7)
O8 0.0232(10) 0.0423(11) 0.0205(9) -0.0013(8) 0.0088(8) 0.0034(8)

loop_
_atom_type_symbol
_atom_type_description
_atom_type_scat_dispersion_real
_atom_type_scat_dispersion_imag
_atom_type_scat_source
C C 0.0033 0.0016 'International Tables Vol C Tables 4.2.6.8 and 6.1.1.4'
H H 0.0000 0.0000 'International Tables Vol C Tables 4.2.6.8 and 6.1.1.4'
N N 0.0061 0.0033 'International Tables Vol C Tables 4.2.6.8 and 6.1.1.4'
O O 0.0106 0.0060 'International Tables Vol C Tables 4.2.6.8 and 6.1.1.4'
Ni Ni 0.3393 1.1124 'International Tables Vol C Tables 4.2.6.8 and 6.1.1.4'

loop_
_geom_angle_atom_site_label_1
_geom_angle_atom_site_label_2
_geom_angle_atom_site_label_3
_geom_angle
_geom_angle_site_symmetry_1
_geom_angle_site_symmetry_3
_geom_angle_publ_flag
O2 Ni1 O1 84.05(7) . . ?
O2 Ni1 N2 94.12(7) . . ?
O1 Ni1 N2 171.72(7) . . ?
O2 Ni1 N1 171.81(7) . . ?
O1 Ni1 N1 94.15(7) . . ?
N2 Ni1 N1 88.78(8) . . ?
C1 O1 Ni1 126.73(13) . . ?
C18 O2 Ni1 127.78(14) . . ?
C7 N1 C9 118.85(18) . . ?
C7 N1 Ni1 129.16(15) . . ?
C9 N1 Ni1 111.29(13) . . ?
C11 N2 C10 118.83(18) . . ?
C11 N2 Ni1 128.20(15) . . ?
C10 N2 Ni1 111.81(13) . . ?
C19 N3 C2 126.96(18) . . ?
C19 N4 C20 125.33(19) . . ?
C26 N5 C17 128.1(2) . . ?
C26 N6 C27 126.1(2) . . ?
O1 C1 C6 124.54(19) . . ?
O1 C1 C2 116.31(18) . . ?
C6 C1 C2 119.16(19) . . ?
C3 C2 N3 124.4(2) . . ?
C3 C2 C1 120.5(2) . . ?
N3 C2 C1 115.03(18) . . ?
C2 C3 C4 119.8(2) . . ?
C5 C4 C3 120.8(2) . . ?
C4 C5 C6 121.3(2) . . ?
C1 C6 C5 118.3(2) . . ?
C1 C6 C7 121.57(18) . . ?
C5 C6 C7 120.1(2) . . ?
N1 C7 C6 121.54(19) . . ?
N1 C7 C8 119.74(19) . . ?
C6 C7 C8 118.70(18) . . ?
N1 C9 C10 108.85(17) . . ?
N2 C10 C9 109.14(17) . . ?
N2 C11 C13 121.99(19) . . ?
N2 C11 C12 120.5(2) . . ?
C13 C11 C12 117.52(18) . . ?
C18 C13 C14 118.2(2) . . ?
C18 C13 C11 121.67(18) . . ?
C14 C13 C11 120.17(19) . . ?
C15 C14 C13 121.3(2) . . ?
C14 C15 C16 121.0(2) . . ?
C17 C16 C15 119.6(2) . . ?
C16 C17 N5 125.4(2) . . ?
C16 C17 C18 120.6(2) . . ?
N5 C17 C18 114.04(19) . . ?
O2 C18 C13 124.6(2) . . ?
O2 C18 C17 116.15(19) . . ?
C13 C18 C17 119.25(19) . . ?
O3 C19 N4 124.8(2) . . ?
O3 C19 N3 123.2(2) . . ?
N4 C19 N3 112.04(18) . . ?
C25 C20 C21 119.1(2) . . ?
C25 C20 N4 123.9(2) . . ?
C21 C20 N4 116.92(19) . . ?
C22 C21 C20 120.8(2) . . ?
C21 C22 C23 120.1(2) . . ?
C22 C23 C24 119.3(2) . . ?
C23 C24 C25 121.0(2) . . ?
C24 C25 C20 119.7(2) . . ?
O4 C26 N5 124.2(2) . . ?
O4 C26 N6 124.1(2) . . ?
N5 C26 N6 111.69(19) . . ?
C28 C27 C32 119.3(2) . . ?
C28 C27 N6 117.9(2) . . ?
C32 C27 N6 122.8(2) . . ?
C29 C28 C27 120.9(3) . . ?
C30 C29 C28 119.9(3) . . ?
C29 C30 C31 119.5(3) . . ?
C30 C31 C32 121.6(3) . . ?
C31 C32 C27 118.7(3) . . ?
C33 O5 C36 109.7(2) . . ?
O5 C33 C34 106.4(2) . . ?
C33 C34 C35 103.0(2) . . ?
C36 C35 C34 101.8(2) . . ?
O5 C36 C35 105.1(2) . . ?
C40 O6 C37 111.1(3) . . ?
O6 C37 C38 106.5(3) . . ?
C37 C38 C39 103.6(2) . . ?
C40 C39 C38 102.8(3) . . ?
O6 C40 C39 106.2(2) . . ?

loop_
_geom_bond_atom_site_label_1
_geom_bond_atom_site_label_2
_geom_bond_distance
_geom_bond_site_symmetry_2
_geom_bond_publ_flag
Ni1 O2 1.8349(15) . ?
Ni1 O1 1.8363(15) . ?
Ni1 N2 1.8569(17) . ?
Ni1 N1 1.8571(18) . ?
O1 C1 1.327(2) . ?
O2 C18 1.316(2) . ?
O3 C19 1.219(2) . ?
O4 C26 1.218(3) . ?
N1 C7 1.305(3) . ?
N1 C9 1.476(3) . ?
N2 C11 1.306(3) . ?
N2 C10 1.479(3) . ?
N3 C19 1.375(3) . ?
N3 C2 1.402(3) . ?
N4 C19 1.371(3) . ?
N4 C20 1.407(3) . ?
N5 C26 1.366(3) . ?
N5 C17 1.396(3) . ?
N6 C26 1.379(3) . ?
N6 C27 1.406(3) . ?
C1 C6 1.408(3) . ?
C1 C2 1.428(3) . ?
C2 C3 1.384(3) . ?
C3 C4 1.391(3) . ?
C4 C5 1.369(3) . ?
C5 C6 1.421(3) . ?
C6 C7 1.460(3) . ?
C7 C8 1.509(3) . ?
C9 C10 1.503(3) . ?
C11 C13 1.455(3) . ?
C11 C12 1.513(3) . ?
C13 C18 1.412(3) . ?
C13 C14 1.421(3) . ?
C14 C15 1.362(3) . ?
C15 C16 1.397(3) . ?
C16 C17 1.380(3) . ?
C17 C18 1.428(3) . ?
C20 C25 1.390(3) . ?
C20 C21 1.392(3) . ?
C21 C22 1.382(3) . ?
C22 C23 1.383(3) . ?
C23 C24 1.384(4) . ?
C24 C25 1.387(3) . ?
C27 C28 1.384(3) . ?
C27 C32 1.397(3) . ?
C28 C29 1.381(4) . ?
C29 C30 1.376(5) . ?
C30 C31 1.376(4) . ?
C31 C32 1.387(4) . ?
O5 C33 1.427(3) . ?
O5 C36 1.438(3) . ?
C33 C34 1.503(4) . ?
C34 C35 1.518(4) . ?
C35 C36 1.496(4) . ?
O6 C40 1.406(4) . ?
O6 C37 1.410(4) . ?
C37 C38 1.497(5) . ?
C38 C39 1.507(4) . ?
C39 C40 1.497(4) . ?

loop_
_geom_hbond_atom_site_label_D
_geom_hbond_atom_site_label_H
_geom_hbond_atom_site_label_A
_geom_hbond_distance_DH
_geom_hbond_distance_HA
_geom_hbond_distance_DA
_geom_hbond_angle_DHA
_geom_hbond_site_symmetry_A
N3 H3 O8 0.82(3) 2.73(3) 3.324(3) 130(2) .
N4 H4 O8 0.84(3) 2.05(3) 2.871(3) 168(3) .
N5 H5 O7 0.78(3) 2.29(3) 3.020(3) 156(3) .
N6 H6 O7 0.82(3) 2.28(3) 3.036(3) 152(2) .
C4 H4A O4 0.95 2.52 3.300(3) 139.2 4_676
C24 H24 O3 0.95 2.36 3.294(3) 166.5 3_666
O7 H7B O1 0.8500(10) 2.081(4) 2.927(2) 173(2) .
O7 H7A O5 0.8500(10) 1.861(4) 2.708(2) 174(3) .
O8 H8D O6 0.8501(10) 1.911(7) 2.733(3) 162(2) .
O8 H8E O7 0.8502(10) 2.099(6) 2.938(3) 169(3) 1_545

loop_
_geom_torsion_atom_site_label_1
_geom_torsion_atom_site_label_2
_geom_torsion_atom_site_label_3
_geom_torsion_atom_site_label_4
_geom_torsion
_geom_torsion_site_symmetry_1
_geom_torsion_site_symmetry_2
_geom_torsion_site_symmetry_3
_geom_torsion_site_symmetry_4
_geom_torsion_publ_flag
O2 Ni1 O1 C1 177.74(17) . . . . ?
N1 Ni1 O1 C1 -10.28(17) . . . . ?
O1 Ni1 O2 C18 -168.27(17) . . . . ?
N2 Ni1 O2 C18 3.62(18) . . . . ?
O1 Ni1 N1 C7 -4.5(2) . . . . ?
N2 Ni1 N1 C7 -176.73(19) . . . . ?
O1 Ni1 N1 C9 -174.61(14) . . . . ?
N2 Ni1 N1 C9 13.15(14) . . . . ?
O2 Ni1 N2 C11 -13.50(19) . . . . ?
N1 Ni1 N2 C11 174.17(19) . . . . ?
O2 Ni1 N2 C10 179.10(14) . . . . ?
N1 Ni1 N2 C10 6.77(14) . . . . ?
Ni1 O1 C1 C6 16.9(3) . . . . ?
Ni1 O1 C1 C2 -163.34(14) . . . . ?
C19 N3 C2 C3 12.9(4) . . . . ?
C19 N3 C2 C1 -170.4(2) . . . . ?
O1 C1 C2 C3 -174.34(19) . . . . ?
C6 C1 C2 C3 5.4(3) . . . . ?
O1 C1 C2 N3 8.7(3) . . . . ?
C6 C1 C2 N3 -171.47(19) . . . . ?
N3 C2 C3 C4 174.2(2) . . . . ?
C1 C2 C3 C4 -2.4(3) . . . . ?
C2 C3 C4 C5 -1.7(3) . . . . ?
C3 C4 C5 C6 2.8(3) . . . . ?
O1 C1 C6 C5 175.4(2) . . . . ?
C2 C1 C6 C5 -4.3(3) . . . . ?
O1 C1 C6 C7 -7.5(3) . . . . ?
C2 C1 C6 C7 172.8(2) . . . . ?
C4 C5 C6 C1 0.3(3) . . . . ?
C4 C5 C6 C7 -176.8(2) . . . . ?
C9 N1 C7 C6 -177.64(19) . . . . ?
Ni1 N1 C7 C6 12.9(3) . . . . ?
C9 N1 C7 C8 0.8(3) . . . . ?
Ni1 N1 C7 C8 -168.68(15) . . . . ?
C1 C6 C7 N1 -7.6(3) . . . . ?
C5 C6 C7 N1 169.4(2) . . . . ?
C1 C6 C7 C8 173.9(2) . . . . ?
C5 C6 C7 C8 -9.0(3) . . . . ?
C7 N1 C9 C10 159.34(19) . . . . ?
Ni1 N1 C9 C10 -29.4(2) . . . . ?
C11 N2 C10 C9 166.76(19) . . . . ?
Ni1 N2 C10 C9 -24.5(2) . . . . ?
N1 C9 C10 N2 34.2(2) . . . . ?
C10 N2 C11 C13 -177.18(18) . . . . ?
Ni1 N2 C11 C13 16.2(3) . . . . ?
C10 N2 C11 C12 3.4(3) . . . . ?
Ni1 N2 C11 C12 -163.25(16) . . . . ?
N2 C11 C13 C18 -6.3(3) . . . . ?
C12 C11 C13 C18 173.13(19) . . . . ?
N2 C11 C13 C14 173.0(2) . . . . ?
C12 C11 C13 C14 -7.6(3) . . . . ?
C18 C13 C14 C15 -0.1(3) . . . . ?
C11 C13 C14 C15 -179.4(2) . . . . ?
C13 C14 C15 C16 1.0(3) . . . . ?
C14 C15 C16 C17 -0.3(3) . . . . ?
C15 C16 C17 N5 179.1(2) . . . . ?
C15 C16 C17 C18 -1.4(3) . . . . ?
C26 N5 C17 C16 10.1(4) . . . . ?
C26 N5 C17 C18 -169.4(2) . . . . ?
Ni1 O2 C18 C13 3.3(3) . . . . ?
Ni1 O2 C18 C17 -178.03(14) . . . . ?
C14 C13 C18 O2 177.09(19) . . . . ?
C11 C13 C18 O2 -3.6(3) . . . . ?
C14 C13 C18 C17 -1.5(3) . . . . ?
C11 C13 C18 C17 177.80(19) . . . . ?
C16 C17 C18 O2 -176.5(2) . . . . ?
N5 C17 C18 O2 3.1(3) . . . . ?
C16 C17 C18 C13 2.3(3) . . . . ?
N5 C17 C18 C13 -178.2(2) . . . . ?
C20 N4 C19 O3 -7.2(4) . . . . ?
C20 N4 C19 N3 173.5(2) . . . . ?
C2 N3 C19 O3 6.4(4) . . . . ?
C2 N3 C19 N4 -174.2(2) . . . . ?
C19 N4 C20 C25 30.9(3) . . . . ?
C19 N4 C20 C21 -152.6(2) . . . . ?
C25 C20 C21 C22 -0.9(3) . . . . ?
N4 C20 C21 C22 -177.6(2) . . . . ?
C20 C21 C22 C23 -1.0(4) . . . . ?
C21 C22 C23 C24 1.5(4) . . . . ?
C22 C23 C24 C25 -0.1(4) . . . . ?
C23 C24 C25 C20 -1.9(4) . . . . ?
C21 C20 C25 C24 2.3(3) . . . . ?
N4 C20 C25 C24 178.8(2) . . . . ?
C17 N5 C26 O4 -7.0(4) . . . . ?
C17 N5 C26 N6 173.3(2) . . . . ?
C27 N6 C26 O4 12.4(4) . . . . ?
C27 N6 C26 N5 -167.9(2) . . . . ?
C26 N6 C27 C28 146.8(2) . . . . ?
C26 N6 C27 C32 -34.5(4) . . . . ?
C32 C27 C28 C29 1.0(4) . . . . ?
N6 C27 C28 C29 179.8(2) . . . . ?
C27 C28 C29 C30 -0.9(4) . . . . ?
C28 C29 C30 C31 0.0(4) . . . . ?
C29 C30 C31 C32 0.7(4) . . . . ?
C30 C31 C32 C27 -0.5(4) . . . . ?
C28 C27 C32 C31 -0.3(4) . . . . ?
N6 C27 C32 C31 -179.0(2) . . . . ?
C36 O5 C33 C34 3.2(3) . . . . ?
O5 C33 C34 C35 -24.8(3) . . . . ?
C33 C34 C35 C36 36.0(3) . . . . ?
C33 O5 C36 C35 20.3(3) . . . . ?
C34 C35 C36 O5 -34.7(3) . . . . ?
C40 O6 C37 C38 -4.8(4) . . . . ?
O6 C37 C38 C39 22.6(4) . . . . ?
C37 C38 C39 C40 -30.7(3) . . . . ?
C37 O6 C40 C39 -15.2(4) . . . . ?
C38 C39 C40 O6 28.5(3) . . . . ?
